data_7047059
loop_
_publ_author_name
'Nesterova, Oksana V.'
'Nesterov, Dmytro S.'
'Vranovi\<cov\'a, Be\'ata'
'Bo\<ca, Roman'
'Pombeiro, Armando J. L.'

_publ_section_title
;
 Heterometallic Cu<sup>II</sup>Fe<sup>III</sup> and
 Cu<sup>II</sup>Mn<sup>III</sup> alkoxo-bridged complexes revealing a rare
 hexanuclear M<sub>6</sub>(\m-X)<sub>7</sub>(\m<sub>3</sub>-X)<sub>2</sub>
 molecular core.
;
_journal_issue 32
_journal_name_full 'Dalton transactions (Cambridge, England : 2003)'
_journal_page_first 10941
_journal_page_last 10952
_journal_paper_doi 10.1039/c8dt02290a
_journal_volume 47
_journal_year 2018
_chemical_formula_sum 'C52 H105 Cl Cu4 Mn2 N4 O17'
_chemical_formula_weight 1457.88
_space_group_crystal_system monoclinic
_space_group_IT_number 9
_space_group_name_Hall 'C -2yc'
_space_group_name_H-M_alt 'C 1 c 1'
_symmetry_space_group_name_Hall 'C -2yc'
_symmetry_space_group_name_H-M 'C 1 c 1'
_atom_sites_solution_hydrogens mixed
_audit_creation_method SHELXL-2018/3
_audit_update_record
;
2018-07-02 deposited with the CCDC.
2018-07-11 downloaded from the CCDC.
;
_cell_angle_alpha 90
_cell_angle_beta 114.979(6)
_cell_angle_gamma 90
_cell_formula_units_Z 4
_cell_length_a 22.8621(15)
_cell_length_b 16.6480(15)
_cell_length_c 19.7908(16)
_cell_measurement_reflns_used 3348
_cell_measurement_temperature 150(2)
_cell_measurement_theta_max 20.83
_cell_measurement_theta_min 2.29
_cell_volume 6828.0(10)
_computing_cell_refinement 'Bruker SAINT'
_computing_data_collection 'Bruker APEX2'
_computing_data_reduction 'Bruker SAINT'
_computing_molecular_graphics 'Diamond 2.1'
_computing_structure_refinement 'SHELXL-2018/3 (Sheldrick, 2018)'
_computing_structure_solution 'SHELXS-2018/3 (Sheldrick, 2018)'
_diffrn_ambient_temperature 150(2)
_diffrn_measured_fraction_theta_full 0.999
_diffrn_measured_fraction_theta_max 0.992
_diffrn_measurement_device_type 'Bruker APEX-II CCD'
_diffrn_measurement_method '\f and \w scans'
_diffrn_radiation_monochromator graphite
_diffrn_radiation_source 'sealed tube'
_diffrn_radiation_type MoK\a
_diffrn_radiation_wavelength 0.71073
_diffrn_reflns_av_R_equivalents 0.1286
_diffrn_reflns_av_unetI/netI 0.1724
_diffrn_reflns_Laue_measured_fraction_full 0.999
_diffrn_reflns_Laue_measured_fraction_max 0.992
_diffrn_reflns_limit_h_max 28
_diffrn_reflns_limit_h_min -28
_diffrn_reflns_limit_k_max 20
_diffrn_reflns_limit_k_min -20
_diffrn_reflns_limit_l_max 24
_diffrn_reflns_limit_l_min -24
_diffrn_reflns_number 51971
_diffrn_reflns_point_group_measured_fraction_full 0.999
_diffrn_reflns_point_group_measured_fraction_max 0.986
_diffrn_reflns_theta_full 25.242
_diffrn_reflns_theta_max 26.551
_diffrn_reflns_theta_min 2.166
_exptl_absorpt_coefficient_mu 1.683
_exptl_absorpt_correction_T_max 0.7454
_exptl_absorpt_correction_T_min 0.6103
_exptl_absorpt_correction_type multi-scan
_exptl_absorpt_process_details sadabs
_exptl_crystal_colour brown
_exptl_crystal_density_diffrn 1.418
_exptl_crystal_description block
_exptl_crystal_F_000 3056
_exptl_crystal_recrystallization_method 'Re-crystallisation from solvent: Acetonitrile'
_exptl_crystal_size_max 0.350
_exptl_crystal_size_mid 0.270
_exptl_crystal_size_min 0.220
_refine_diff_density_max 1.704
_refine_diff_density_min -1.139
_refine_diff_density_rms 0.115
_refine_ls_abs_structure_details
;
 Refined as an inversion twin.
;
_refine_ls_abs_structure_Flack 0.05(2)
_refine_ls_extinction_method none
_refine_ls_goodness_of_fit_ref 0.988
_refine_ls_hydrogen_treatment mixed
_refine_ls_matrix_type full
_refine_ls_number_parameters 733
_refine_ls_number_reflns 14023
_refine_ls_number_restraints 26
_refine_ls_restrained_S_all 0.996
_refine_ls_R_factor_all 0.1330
_refine_ls_R_factor_gt 0.0634
_refine_ls_shift/su_max 0.000
_refine_ls_shift/su_mean 0.000
_refine_ls_structure_factor_coef Fsqd
_refine_ls_weighting_details 'w=1/[\s^2^(Fo^2^)+(0.0464P)^2^] where P=(Fo^2^+2Fc^2^)/3'
_refine_ls_weighting_scheme calc
_refine_ls_wR_factor_gt 0.1114
_refine_ls_wR_factor_ref 0.1339
_reflns_Friedel_coverage 0.985
_reflns_Friedel_fraction_full 0.999
_reflns_Friedel_fraction_max 0.979
_reflns_number_gt 8574
_reflns_number_total 14023
_reflns_threshold_expression 'I > 2\s(I)'
_cod_data_source_file c8dt02290a2.cif
_cod_data_source_block nov135
_cod_depositor_comments 'Adding full bibliography for 7047058--7047059.cif.'
_cod_database_code 7047059
_shelx_shelxl_version_number 2018/3
_shelx_space_group_comment
;
The symmetry employed for this shelxl refinement is uniquely defined
by the following loop, which should always be used as a source of
symmetry information in preference to the above space-group names.
They are only intended as comments.
;
_shelx_estimated_absorpt_t_min 0.590
_shelx_estimated_absorpt_t_max 0.708

loop_
_space_group_symop_operation_xyz
'x, y, z'
'x, -y, z+1/2'
'x+1/2, y+1/2, z'
'x+1/2, -y+1/2, z+1/2'

loop_
_atom_site_label
_atom_site_type_symbol
_atom_site_fract_x
_atom_site_fract_y
_atom_site_fract_z
_atom_site_U_iso_or_equiv
_atom_site_adp_type
_atom_site_occupancy
_atom_site_site_symmetry_order
_atom_site_calc_flag
_atom_site_refinement_flags_posn
_atom_site_refinement_flags_adp
_atom_site_refinement_flags_occupancy
_atom_site_disorder_assembly
_atom_site_disorder_group
Mn2 Mn 0.98788(7) 0.36939(9) 1.01361(9) 0.0192(4) Uani 1 1 d . . . . .
Cu1 Cu 1.04148(6) 0.52934(8) 0.97043(8) 0.0218(3) Uani 1 1 d . . . . .
Cl1A Cl 1.0134(5) 0.8702(7) 0.8373(7) 0.053(4) Uani 0.324(9) 1 d . . P A 1
Cl1B Cl 1.0214(4) 0.7829(6) 0.8972(5) 0.114(4) Uani 0.676(9) 1 d . . P A 2
N2 N 1.0867(4) 0.7503(6) 1.1120(6) 0.039(3) Uani 1 1 d . . . . .
C10 C 1.0538(6) 0.7154(7) 1.1555(7) 0.036(3) Uani 1 1 d . . . . .
H1A H 1.024768 0.756450 1.161106 0.043 Uiso 1 1 calc R U . . .
H1B H 1.086542 0.701645 1.205993 0.043 Uiso 1 1 calc R U . . .
O3 O 0.9747(4) 0.6519(4) 1.0469(4) 0.028(2) Uani 1 1 d . . . . .
Cu4 Cu 0.88378(6) 0.25945(7) 1.01852(7) 0.0206(3) Uani 1 1 d . . . . .
N1 N 1.0300(4) 0.5243(5) 0.8423(5) 0.027(2) Uani 1 1 d . . . . .
C9 C 1.0148(7) 0.6413(9) 1.1204(8) 0.051(4) Uani 1 1 d . . . . .
H2A H 1.044648 0.596296 1.125221 0.061 Uiso 1 1 calc R U . . .
H2B H 0.988822 0.626422 1.147752 0.061 Uiso 1 1 calc R U . . .
O4 O 1.0740(4) 0.6358(4) 1.0015(5) 0.030(2) Uani 1 1 d . . . . .
Cu3 Cu 0.83142(6) 0.42253(8) 0.97831(8) 0.0213(3) Uani 1 1 d . . . . .
Mn1 Mn 0.91098(8) 0.58203(10) 0.98632(9) 0.0210(4) Uani 1 1 d . . . . .
N3 N 0.7497(4) 0.3975(5) 0.8590(5) 0.025(2) Uani 1 1 d . . . . .
C12 C 1.1414(6) 0.6975(8) 1.1198(8) 0.048(4) Uani 1 1 d . . . . .
H3A H 1.144821 0.653386 1.154844 0.057 Uiso 1 1 calc R U . . .
H3B H 1.181934 0.728951 1.141598 0.057 Uiso 1 1 calc R U . . .
O2 O 0.9965(3) 0.4247(4) 0.9349(4) 0.0224(18) Uani 1 1 d . . . . .
N4 N 0.8958(4) 0.2029(5) 1.1174(5) 0.022(2) Uani 1 1 d . . . . .
Cu2 Cu 1.00588(7) 0.71357(8) 0.98252(8) 0.0274(4) Uani 1 1 d . . . . .
C11 C 1.1345(6) 0.6625(8) 1.0478(8) 0.051(4) Uani 1 1 d . . . . .
H4A H 1.147679 0.703567 1.020747 0.061 Uiso 1 1 calc R U . . .
H4B H 1.164917 0.616899 1.058506 0.061 Uiso 1 1 calc R U . . .
O1 O 0.9571(3) 0.5849(4) 0.9215(4) 0.0205(18) Uani 1 1 d . . . . .
C13 C 1.1036(7) 0.8373(8) 1.1282(9) 0.052(4) Uani 1 1 d . . . . .
O6 O 0.8800(3) 0.3437(4) 0.9460(4) 0.0196(17) Uani 1 1 d . . . . .
C14 C 1.1478(8) 0.8516(9) 1.2118(10) 0.086(6) Uani 1 1 d . . . . .
H6A H 1.125419 0.834270 1.242015 0.130 Uiso 1 1 calc R U . . .
H6B H 1.187712 0.820695 1.225997 0.130 Uiso 1 1 calc R U . . .
H6C H 1.158162 0.908902 1.220283 0.130 Uiso 1 1 calc R U . . .
O5 O 0.8456(3) 0.5130(4) 0.9224(4) 0.0206(18) Uani 1 1 d . . . . .
C15 C 1.0426(7) 0.8845(7) 1.1096(9) 0.062(5) Uani 1 1 d . . . . .
H7A H 1.021319 0.865560 1.140413 0.093 Uiso 1 1 calc R U . . .
H7B H 1.053153 0.941582 1.119363 0.093 Uiso 1 1 calc R U . . .
H7C H 1.013716 0.876938 1.056806 0.093 Uiso 1 1 calc R U . . .
O8 O 0.9724(3) 0.3242(4) 1.0911(4) 0.0195(17) Uani 1 1 d . . . . .
C16 C 1.1381(8) 0.8640(8) 1.0825(11) 0.076(6) Uani 1 1 d . . . . .
H8A H 1.149648 0.920841 1.092254 0.113 Uiso 1 1 calc R U . . .
H8B H 1.177394 0.831924 1.095785 0.113 Uiso 1 1 calc R U . . .
H8C H 1.109905 0.856562 1.029472 0.113 Uiso 1 1 calc R U . . .
O7 O 0.8261(3) 0.3294(4) 1.0342(4) 0.0239(18) Uani 1 1 d . . . . .
C4 C 1.0047(6) 0.4402(6) 0.8190(7) 0.034(3) Uani 1 1 d . . . . .
H9A H 0.957567 0.442559 0.787915 0.041 Uiso 1 1 calc R U . . .
H9B H 1.025219 0.417015 0.788329 0.041 Uiso 1 1 calc R U . . .
O15 O 1.0878(3) 0.3758(5) 1.0829(4) 0.030(2) Uani 1 1 d . . . . .
C3 C 1.0177(6) 0.3868(6) 0.8846(7) 0.029(3) Uani 1 1 d . . . . .
H10A H 0.994713 0.335161 0.867385 0.035 Uiso 1 1 calc R U . . .
H10B H 1.064467 0.375475 0.910346 0.035 Uiso 1 1 calc R U . . .
O16 O 1.1228(3) 0.4796(4) 1.0386(4) 0.029(2) Uani 1 1 d . . . . .
C2 C 0.9763(5) 0.5820(6) 0.8114(6) 0.028(3) Uani 1 1 d . . . . .
H11A H 0.953879 0.573989 0.756835 0.034 Uiso 1 1 calc R U . . .
H11B H 0.994211 0.637129 0.820270 0.034 Uiso 1 1 calc R U . . .
O10 O 0.8544(4) 0.6848(5) 0.9309(5) 0.036(2) Uani 1 1 d . . . . .
C1 C 0.9267(5) 0.5750(7) 0.8445(6) 0.026(3) Uani 1 1 d . . . . .
H12A H 0.892936 0.616549 0.822391 0.032 Uiso 1 1 calc R U . . .
H12B H 0.905675 0.521647 0.832482 0.032 Uiso 1 1 calc R U . . .
O9 O 0.9296(4) 0.7812(4) 0.9554(5) 0.031(2) Uani 1 1 d . . . . .
C5 C 1.0855(6) 0.5439(7) 0.8238(8) 0.037(3) Uani 1 1 d . . . . .
O12 O 0.7978(4) 0.4921(4) 1.0323(5) 0.029(2) Uani 1 1 d . . . . .
C6 C 1.1120(6) 0.6277(8) 0.8542(8) 0.046(4) Uani 1 1 d . . . . .
H14A H 1.148343 0.640315 0.842027 0.069 Uiso 1 1 calc R U . . .
H14B H 1.077929 0.667853 0.831460 0.069 Uiso 1 1 calc R U . . .
H14C H 1.126676 0.628324 0.908414 0.069 Uiso 1 1 calc R U . . .
O11 O 0.8733(4) 0.5886(5) 1.0608(5) 0.035(2) Uani 1 1 d . . . . .
C8 C 1.1388(6) 0.4831(9) 0.8636(8) 0.054(4) Uani 1 1 d . . . . .
H15A H 1.175826 0.494536 0.852420 0.081 Uiso 1 1 calc R U . . .
H15B H 1.152043 0.486763 0.917473 0.081 Uiso 1 1 calc R U . . .
H15C H 1.122755 0.428827 0.846413 0.081 Uiso 1 1 calc R U . . .
C7 C 1.0679(7) 0.5417(8) 0.7406(7) 0.047(4) Uani 1 1 d . . . . .
H16A H 1.105988 0.554952 0.732094 0.070 Uiso 1 1 calc R U . . .
H16B H 1.052632 0.487846 0.721253 0.070 Uiso 1 1 calc R U . . .
H16C H 1.033703 0.580973 0.715008 0.070 Uiso 1 1 calc R U . . .
O13 O 0.9220(4) 0.1826(4) 0.9754(4) 0.0230(18) Uani 1 1 d . . . . .
O14 O 1.0013(4) 0.2630(4) 0.9759(4) 0.0239(18) Uani 1 1 d . . . . .
C20 C 0.7775(5) 0.3266(7) 0.8386(6) 0.024(3) Uani 1 1 d . . . . .
H17A H 0.758153 0.321084 0.783647 0.029 Uiso 1 1 calc R U . . .
H17B H 0.766650 0.277735 0.859480 0.029 Uiso 1 1 calc R U . . .
C19 C 0.8500(5) 0.3334(8) 0.8674(6) 0.028(3) Uani 1 1 d . . . . .
H18A H 0.867059 0.284185 0.854029 0.034 Uiso 1 1 calc R U . . .
H18B H 0.860695 0.379624 0.843297 0.034 Uiso 1 1 calc R U . . .
C18 C 0.7541(5) 0.4689(6) 0.8166(6) 0.028(3) Uani 1 1 d . . . . .
H19A H 0.710271 0.483957 0.779937 0.033 Uiso 1 1 calc R U . . .
H19B H 0.779815 0.454913 0.788590 0.033 Uiso 1 1 calc R U . . .
C17 C 0.7850(5) 0.5402(7) 0.8667(7) 0.025(3) Uani 1 1 d . . . . .
H20A H 0.791613 0.584690 0.837486 0.030 Uiso 1 1 calc R U . . .
H20B H 0.757008 0.559547 0.890178 0.030 Uiso 1 1 calc R U . . .
C21 C 0.6816(5) 0.3836(7) 0.8525(7) 0.031(3) Uani 1 1 d . . . . .
C22 C 0.6836(6) 0.3192(8) 0.9079(8) 0.053(4) Uani 1 1 d . . . . .
H22A H 0.700581 0.269195 0.896945 0.079 Uiso 1 1 calc R U . . .
H22B H 0.711605 0.336868 0.958581 0.079 Uiso 1 1 calc R U . . .
H22C H 0.639926 0.309863 0.903888 0.079 Uiso 1 1 calc R U . . .
C23 C 0.6553(6) 0.4596(8) 0.8709(8) 0.041(3) Uani 1 1 d . . . . .
H23A H 0.653553 0.502049 0.835806 0.061 Uiso 1 1 calc R U . . .
H23B H 0.611755 0.449524 0.867096 0.061 Uiso 1 1 calc R U . . .
H23C H 0.683433 0.476529 0.921789 0.061 Uiso 1 1 calc R U . . .
C24 C 0.6361(5) 0.3548(8) 0.7731(7) 0.043(4) Uani 1 1 d . . . . .
H24A H 0.653448 0.305532 0.761476 0.064 Uiso 1 1 calc R U . . .
H24B H 0.593194 0.344107 0.770876 0.064 Uiso 1 1 calc R U . . .
H24C H 0.632980 0.396573 0.736851 0.064 Uiso 1 1 calc R U . . .
C28 C 0.9623(5) 0.2291(7) 1.1757(6) 0.025(3) Uani 1 1 d . . . . .
H25A H 0.956667 0.271619 1.207469 0.030 Uiso 1 1 calc R U . . .
H25B H 0.983780 0.182848 1.208037 0.030 Uiso 1 1 calc R U . . .
C27 C 1.0047(5) 0.2605(6) 1.1402(6) 0.027(3) Uani 1 1 d . . . . .
H26A H 1.046018 0.280024 1.179310 0.032 Uiso 1 1 calc R U . . .
H26B H 1.014154 0.216871 1.112393 0.032 Uiso 1 1 calc R U . . .
C26 C 0.8459(6) 0.2445(6) 1.1361(7) 0.026(3) Uani 1 1 d . . . . .
H27A H 0.804223 0.215902 1.111910 0.031 Uiso 1 1 calc R U . . .
H27B H 0.859571 0.243055 1.190648 0.031 Uiso 1 1 calc R U . . .
C25 C 0.8376(6) 0.3296(7) 1.1102(7) 0.029(3) Uani 1 1 d . . . . .
H28A H 0.800711 0.354267 1.116324 0.035 Uiso 1 1 calc R U . . .
H28B H 0.876942 0.360916 1.139811 0.035 Uiso 1 1 calc R U . . .
C29 C 0.8865(5) 0.1123(6) 1.1151(7) 0.026(3) Uani 1 1 d . . . . .
C30 C 0.9462(6) 0.0702(7) 1.1150(8) 0.041(3) Uani 1 1 d . . . . .
H30A H 0.984031 0.083480 1.160973 0.062 Uiso 1 1 calc R U . . .
H30B H 0.939390 0.011902 1.112210 0.062 Uiso 1 1 calc R U . . .
H30C H 0.953169 0.088194 1.071900 0.062 Uiso 1 1 calc R U . . .
C31 C 0.8762(6) 0.0823(7) 1.1815(8) 0.042(4) Uani 1 1 d . . . . .
H31A H 0.913762 0.096259 1.227534 0.063 Uiso 1 1 calc R U . . .
H31B H 0.837516 0.107437 1.181624 0.063 Uiso 1 1 calc R U . . .
H31C H 0.870754 0.023848 1.178264 0.063 Uiso 1 1 calc R U . . .
C32 C 0.8295(6) 0.0912(7) 1.0449(7) 0.040(3) Uani 1 1 d . . . . .
H32A H 0.836377 0.110712 1.002030 0.059 Uiso 1 1 calc R U . . .
H32B H 0.824022 0.032762 1.041520 0.059 Uiso 1 1 calc R U . . .
H32C H 0.790784 0.116351 1.044881 0.059 Uiso 1 1 calc R U . . .
C48 C 1.1316(5) 0.4189(7) 1.0807(6) 0.021(3) Uani 1 1 d . . . . .
C49 C 1.2014(5) 0.4030(7) 1.1347(7) 0.029(3) Uani 1 1 d . . . . .
C50 C 1.2406(6) 0.3937(8) 1.0894(8) 0.043(4) Uani 1 1 d . . . . .
H35A H 1.237079 0.442753 1.060639 0.065 Uiso 1 1 calc R U . . .
H35B H 1.285911 0.384121 1.123079 0.065 Uiso 1 1 calc R U . . .
H35C H 1.223990 0.348025 1.055289 0.065 Uiso 1 1 calc R U . . .
C51 C 1.2273(6) 0.4762(7) 1.1867(7) 0.043(4) Uani 1 1 d . . . . .
H36A H 1.225050 0.524053 1.156917 0.065 Uiso 1 1 calc R U . . .
H36B H 1.201075 0.484528 1.214525 0.065 Uiso 1 1 calc R U . . .
H36C H 1.272210 0.466377 1.221711 0.065 Uiso 1 1 calc R U . . .
C52 C 1.2048(6) 0.3293(7) 1.1804(7) 0.040(3) Uani 1 1 d . . . . .
H37A H 1.178925 0.337830 1.208635 0.060 Uiso 1 1 calc R U . . .
H37B H 1.187803 0.282999 1.147202 0.060 Uiso 1 1 calc R U . . .
H37C H 1.249724 0.319095 1.214993 0.060 Uiso 1 1 calc R U . . .
C33 C 0.8712(6) 0.7571(7) 0.9319(7) 0.031(3) Uani 1 1 d . . . . .
C34 C 0.8203(6) 0.8205(7) 0.8999(8) 0.036(3) Uani 1 1 d . . . . .
C37 C 0.8177(10) 0.8471(12) 0.8257(11) 0.108(7) Uani 1 1 d . U . . .
H40A H 0.860108 0.867704 0.832808 0.162 Uiso 1 1 calc R U . . .
H40B H 0.806102 0.801380 0.791361 0.162 Uiso 1 1 calc R U . . .
H40C H 0.785360 0.889618 0.804855 0.162 Uiso 1 1 calc R U . . .
C35 C 0.7553(7) 0.7905(9) 0.8848(12) 0.099(8) Uani 1 1 d . . . . .
H41A H 0.745161 0.744163 0.851235 0.149 Uiso 1 1 calc R U . . .
H41B H 0.753946 0.774376 0.931732 0.149 Uiso 1 1 calc R U . . .
H41C H 0.723525 0.833105 0.861364 0.149 Uiso 1 1 calc R U . . .
C36 C 0.8358(10) 0.8907(10) 0.9506(12) 0.105(7) Uani 1 1 d . U . . .
H42A H 0.879084 0.910436 0.960555 0.157 Uiso 1 1 calc R U . . .
H42B H 0.804152 0.933344 0.927282 0.157 Uiso 1 1 calc R U . . .
H42C H 0.834573 0.874616 0.997650 0.157 Uiso 1 1 calc R U . . .
C38 C 0.8229(5) 0.5577(7) 1.0613(6) 0.023(3) Uani 1 1 d . . . . .
C39 C 0.7886(6) 0.6071(7) 1.0992(7) 0.027(3) Uani 1 1 d . . . . .
C42 C 0.7566(9) 0.5525(10) 1.1337(10) 0.083(6) Uani 1 1 d . U . . .
H45A H 0.727348 0.515872 1.095638 0.125 Uiso 1 1 calc R U . . .
H45B H 0.789580 0.521244 1.173660 0.125 Uiso 1 1 calc R U . . .
H45C H 0.732087 0.584587 1.154278 0.125 Uiso 1 1 calc R U . . .
C40 C 0.8348(7) 0.6656(10) 1.1556(9) 0.075(6) Uani 1 1 d . . . . .
H46A H 0.854616 0.700059 1.130854 0.112 Uiso 1 1 calc R U . . .
H46B H 0.811067 0.698843 1.176380 0.112 Uiso 1 1 calc R U . . .
H46C H 0.868560 0.635499 1.195761 0.112 Uiso 1 1 calc R U . . .
C41 C 0.7368(9) 0.6543(11) 1.0363(10) 0.100(8) Uani 1 1 d . . . . .
H47A H 0.757252 0.690183 1.013443 0.150 Uiso 1 1 calc R U . . .
H47B H 0.708036 0.616928 0.998682 0.150 Uiso 1 1 calc R U . . .
H47C H 0.711727 0.686143 1.056464 0.150 Uiso 1 1 calc R U . . .
C43 C 0.9697(6) 0.1961(7) 0.9608(7) 0.031(3) Uani 1 1 d . . . . .
O23 O 0.9638(4) 0.4732(4) 1.0393(5) 0.0206(19) Uani 1 1 d . . . . .
C44A C 1.0015(16) 0.1288(18) 0.936(2) 0.027(8) Uiso 0.51(4) 1 d . . P B 1
C45A C 1.0354(17) 0.158(2) 0.891(2) 0.055(10) Uiso 0.51(4) 1 d D . P B 1
H50A H 1.054854 0.112963 0.876865 0.082 Uiso 0.51(4) 1 calc R U P B 1
H50B H 1.004574 0.185600 0.846567 0.082 Uiso 0.51(4) 1 calc R U P B 1
H50C H 1.069310 0.196275 0.921308 0.082 Uiso 0.51(4) 1 calc R U P B 1
C47A C 1.0612(15) 0.098(2) 1.0033(17) 0.056(10) Uiso 0.51(4) 1 d D . P B 1
H51A H 1.047933 0.075568 1.040325 0.084 Uiso 0.51(4) 1 calc R U P B 1
H51B H 1.082818 0.056753 0.986958 0.084 Uiso 0.51(4) 1 calc R U P B 1
H51C H 1.091068 0.143018 1.025600 0.084 Uiso 0.51(4) 1 calc R U P B 1
C46A C 0.9536(14) 0.0570(16) 0.9127(18) 0.046(10) Uiso 0.51(4) 1 d D . P B 1
H52A H 0.937245 0.048565 0.950623 0.069 Uiso 0.51(4) 1 calc R U P B 1
H52B H 0.917480 0.068710 0.864671 0.069 Uiso 0.51(4) 1 calc R U P B 1
H52C H 0.975916 0.008447 0.908167 0.069 Uiso 0.51(4) 1 calc R U P B 1
C44B C 0.9843(17) 0.1319(18) 0.912(2) 0.028(9) Uiso 0.49(4) 1 d . . P B 2
C47B C 1.027(3) 0.069(3) 0.973(3) 0.15(2) Uiso 0.49(4) 1 d D . P B 2
H50D H 1.004577 0.053834 1.004242 0.222 Uiso 0.49(4) 1 calc R U P B 2
H50E H 1.033380 0.020554 0.948684 0.222 Uiso 0.49(4) 1 calc R U P B 2
H50F H 1.068773 0.092577 1.004609 0.222 Uiso 0.49(4) 1 calc R U P B 2
C45B C 1.008(2) 0.161(3) 0.861(2) 0.085(14) Uiso 0.49(4) 1 d D . P B 2
H51D H 1.046820 0.193642 0.888162 0.128 Uiso 0.49(4) 1 calc R U P B 2
H51E H 1.019614 0.115334 0.837635 0.128 Uiso 0.49(4) 1 calc R U P B 2
H51F H 0.975242 0.193579 0.822897 0.128 Uiso 0.49(4) 1 calc R U P B 2
C46B C 0.9266(19) 0.084(2) 0.863(3) 0.097(16) Uiso 0.49(4) 1 d D . P B 2
H52D H 0.906315 0.060900 0.893966 0.146 Uiso 0.49(4) 1 calc R U P B 2
H52E H 0.895589 0.118479 0.824964 0.146 Uiso 0.49(4) 1 calc R U P B 2
H52F H 0.939960 0.040234 0.839702 0.146 Uiso 0.49(4) 1 calc R U P B 2
H1 H 0.970(5) 0.475(7) 1.081(6) 0.01(4) Uiso 1 1 d . . . . .

loop_
_atom_site_aniso_label
_atom_site_aniso_U_11
_atom_site_aniso_U_22
_atom_site_aniso_U_33
_atom_site_aniso_U_23
_atom_site_aniso_U_13
_atom_site_aniso_U_12
Mn2 0.0171(9) 0.0144(8) 0.0245(10) 0.0025(8) 0.0073(8) -0.0008(7)
Cu1 0.0188(7) 0.0149(7) 0.0282(9) 0.0018(6) 0.0066(6) -0.0017(6)
Cl1A 0.033(6) 0.042(7) 0.070(9) -0.012(6) 0.010(6) 0.000(5)
Cl1B 0.068(5) 0.152(9) 0.157(9) -0.061(7) 0.081(6) -0.057(5)
N2 0.020(5) 0.019(5) 0.057(8) -0.015(5) -0.004(5) -0.005(5)
C10 0.041(8) 0.031(7) 0.031(8) -0.013(6) 0.009(7) -0.016(6)
O3 0.033(5) 0.017(4) 0.024(5) 0.002(4) 0.002(4) -0.011(4)
Cu4 0.0171(7) 0.0165(7) 0.0263(8) 0.0000(6) 0.0074(6) -0.0015(6)
N1 0.025(5) 0.023(5) 0.031(6) 0.006(5) 0.010(5) 0.000(4)
C9 0.049(9) 0.067(11) 0.033(9) -0.002(8) 0.013(8) -0.011(8)
O4 0.026(5) 0.016(4) 0.038(5) -0.002(4) 0.005(4) -0.007(4)
Cu3 0.0178(7) 0.0176(7) 0.0263(8) 0.0000(6) 0.0072(6) -0.0003(6)
Mn1 0.0197(9) 0.0156(9) 0.0250(11) -0.0004(8) 0.0069(8) -0.0013(8)
N3 0.018(5) 0.018(5) 0.032(6) -0.004(4) 0.004(5) 0.002(4)
C12 0.031(8) 0.040(8) 0.042(9) -0.008(7) -0.013(7) 0.007(7)
O2 0.016(4) 0.021(4) 0.026(5) 0.001(4) 0.005(4) -0.002(3)
N4 0.025(5) 0.006(4) 0.040(6) 0.003(4) 0.019(5) -0.003(4)
Cu2 0.0240(8) 0.0177(7) 0.0355(9) 0.0029(7) 0.0078(7) -0.0026(7)
C11 0.013(7) 0.048(9) 0.078(12) -0.011(8) 0.006(7) 0.011(6)
O1 0.017(4) 0.018(4) 0.020(5) 0.005(3) 0.003(4) -0.001(3)
C13 0.053(10) 0.033(8) 0.059(11) -0.019(7) 0.014(9) -0.015(7)
O6 0.019(4) 0.020(4) 0.017(4) -0.004(3) 0.003(3) -0.005(3)
C14 0.074(12) 0.056(11) 0.087(14) -0.030(10) -0.007(10) -0.013(10)
O5 0.016(4) 0.013(4) 0.026(5) 0.001(3) 0.002(3) 0.003(3)
C15 0.062(11) 0.016(7) 0.081(13) -0.015(7) 0.005(9) -0.002(7)
O8 0.015(4) 0.017(4) 0.021(5) 0.006(3) 0.002(3) 0.000(3)
C16 0.075(12) 0.034(9) 0.113(16) -0.017(10) 0.036(12) -0.024(9)
O7 0.017(4) 0.025(4) 0.028(5) 0.004(4) 0.008(4) 0.001(3)
C4 0.043(8) 0.021(6) 0.037(8) -0.004(6) 0.015(7) -0.007(6)
O15 0.013(4) 0.031(5) 0.041(6) 0.006(4) 0.008(4) -0.004(4)
C3 0.042(8) 0.016(6) 0.029(8) 0.000(5) 0.016(7) 0.005(6)
O16 0.020(4) 0.023(4) 0.039(5) 0.011(4) 0.006(4) 0.001(4)
C2 0.039(7) 0.017(6) 0.017(7) 0.005(5) 0.002(6) 0.001(6)
O10 0.031(5) 0.020(5) 0.046(6) 0.001(4) 0.006(4) 0.002(4)
C1 0.020(6) 0.034(7) 0.023(7) 0.013(6) 0.007(6) 0.005(6)
O9 0.028(5) 0.023(4) 0.042(5) 0.006(4) 0.013(4) 0.007(4)
C5 0.041(8) 0.036(8) 0.045(9) 0.013(7) 0.028(7) 0.008(6)
O12 0.028(5) 0.015(4) 0.044(6) -0.006(4) 0.015(4) -0.003(4)
C6 0.037(8) 0.056(9) 0.041(9) -0.005(7) 0.013(7) -0.015(7)
O11 0.032(5) 0.036(5) 0.036(5) -0.012(4) 0.014(4) -0.009(4)
C8 0.050(9) 0.067(10) 0.060(11) 0.026(9) 0.037(9) 0.018(8)
C7 0.074(11) 0.039(8) 0.047(10) -0.008(7) 0.044(9) -0.014(8)
O13 0.025(4) 0.021(4) 0.030(5) -0.001(4) 0.018(4) -0.001(4)
O14 0.031(4) 0.009(4) 0.037(5) -0.002(4) 0.020(4) -0.004(4)
C20 0.020(6) 0.027(6) 0.019(7) -0.006(5) 0.001(5) 0.003(5)
C19 0.024(7) 0.040(8) 0.019(7) 0.007(6) 0.008(6) 0.007(6)
C18 0.018(6) 0.025(6) 0.030(8) 0.006(6) 0.000(5) -0.004(5)
C17 0.013(6) 0.023(6) 0.030(7) -0.003(5) 0.002(5) 0.000(5)
C21 0.011(6) 0.026(7) 0.049(9) -0.007(6) 0.005(6) -0.006(5)
C22 0.030(8) 0.045(9) 0.075(12) 0.007(8) 0.014(8) -0.007(7)
C23 0.020(7) 0.052(9) 0.044(9) -0.004(7) 0.008(6) -0.002(6)
C24 0.015(6) 0.050(8) 0.053(9) -0.019(7) 0.005(6) -0.009(6)
C28 0.023(6) 0.029(7) 0.020(7) 0.007(5) 0.007(5) -0.010(5)
C27 0.017(6) 0.022(6) 0.028(7) 0.006(5) -0.003(5) -0.004(5)
C26 0.033(7) 0.025(6) 0.022(7) -0.004(5) 0.014(6) -0.008(6)
C25 0.027(7) 0.031(7) 0.028(8) 0.002(6) 0.009(6) -0.005(6)
C29 0.021(6) 0.012(6) 0.042(8) 0.008(5) 0.013(6) -0.002(5)
C30 0.047(8) 0.023(7) 0.060(10) 0.006(7) 0.029(8) -0.001(6)
C31 0.045(8) 0.021(7) 0.064(10) 0.008(7) 0.028(8) -0.006(6)
C32 0.042(8) 0.031(7) 0.041(9) -0.004(7) 0.013(7) -0.014(6)
C48 0.019(6) 0.024(6) 0.018(6) 0.003(5) 0.005(5) 0.004(5)
C49 0.018(6) 0.030(7) 0.036(8) 0.012(6) 0.009(6) 0.003(5)
C50 0.024(7) 0.058(9) 0.050(10) 0.014(7) 0.017(7) 0.014(7)
C51 0.039(8) 0.027(7) 0.051(9) 0.004(7) 0.005(7) -0.004(6)
C52 0.030(7) 0.045(8) 0.046(9) 0.023(7) 0.016(7) 0.013(6)
C33 0.033(8) 0.026(7) 0.033(8) -0.009(6) 0.012(6) 0.009(6)
C34 0.039(8) 0.022(7) 0.051(9) 0.010(6) 0.024(7) 0.005(6)
C37 0.095(11) 0.136(13) 0.103(12) 0.061(10) 0.052(10) 0.040(10)
C35 0.044(11) 0.042(10) 0.19(2) 0.026(13) 0.026(13) 0.014(9)
C36 0.094(11) 0.065(10) 0.123(13) -0.033(9) 0.014(9) 0.031(9)
C38 0.019(6) 0.025(7) 0.020(7) 0.005(5) 0.005(5) 0.004(5)
C39 0.030(7) 0.025(6) 0.031(8) 0.002(6) 0.017(6) 0.007(5)
C42 0.128(12) 0.072(10) 0.095(11) -0.010(8) 0.091(10) 0.006(9)
C40 0.055(10) 0.086(13) 0.083(13) -0.065(11) 0.028(10) -0.006(9)
C41 0.110(16) 0.121(17) 0.082(15) 0.025(13) 0.053(13) 0.091(14)
C43 0.037(7) 0.021(7) 0.036(8) 0.001(6) 0.016(7) 0.010(6)
O23 0.027(5) 0.014(4) 0.017(5) 0.001(4) 0.005(4) -0.001(3)

loop_
_atom_type_symbol
_atom_type_description
_atom_type_scat_dispersion_real
_atom_type_scat_dispersion_imag
_atom_type_scat_source
C C 0.0033 0.0016 'International Tables Vol C Tables 4.2.6.8 and 6.1.1.4'
N N 0.0061 0.0033 'International Tables Vol C Tables 4.2.6.8 and 6.1.1.4'
O O 0.0106 0.0060 'International Tables Vol C Tables 4.2.6.8 and 6.1.1.4'
Cl Cl 0.1484 0.1585 'International Tables Vol C Tables 4.2.6.8 and 6.1.1.4'
Mn Mn 0.3368 0.7283 'International Tables Vol C Tables 4.2.6.8 and 6.1.1.4'
Cu Cu 0.3201 1.2651 'International Tables Vol C Tables 4.2.6.8 and 6.1.1.4'
H H 0.0000 0.0000 'International Tables Vol C Tables 4.2.6.8 and 6.1.1.4'

loop_
_geom_angle_atom_site_label_1
_geom_angle_atom_site_label_2
_geom_angle_atom_site_label_3
_geom_angle
O8 Mn2 O2 173.1(3)
O8 Mn2 O23 88.3(3)
O2 Mn2 O23 85.5(3)
O8 Mn2 O14 93.6(3)
O2 Mn2 O14 92.2(3)
O23 Mn2 O14 172.5(3)
O8 Mn2 O15 90.9(3)
O2 Mn2 O15 92.9(3)
O23 Mn2 O15 97.6(3)
O14 Mn2 O15 89.6(3)
O8 Mn2 O6 82.7(3)
O2 Mn2 O6 94.0(3)
O23 Mn2 O6 88.0(3)
O14 Mn2 O6 85.0(3)
O15 Mn2 O6 171.4(3)
O8 Mn2 Cu4 46.3(2)
O2 Mn2 Cu4 132.5(2)
O23 Mn2 Cu4 102.4(2)
O14 Mn2 Cu4 73.9(2)
O15 Mn2 Cu4 131.1(2)
O6 Mn2 Cu4 40.75(18)
O8 Mn2 Cu3 74.4(2)
O2 Mn2 Cu3 99.6(2)
O23 Mn2 Cu3 56.2(2)
O14 Mn2 Cu3 117.4(2)
O15 Mn2 Cu3 149.4(2)
O6 Mn2 Cu3 33.36(17)
Cu4 Mn2 Cu3 53.32(4)
O8 Mn2 Mn1 104.4(2)
O2 Mn2 Mn1 68.9(2)
O23 Mn2 Mn1 21.0(3)
O14 Mn2 Mn1 152.6(2)
O15 Mn2 Mn1 110.2(2)
O6 Mn2 Mn1 77.13(18)
Cu4 Mn2 Mn1 103.81(5)
Cu3 Mn2 Mn1 50.97(4)
O8 Mn2 Cu2 122.1(2)
O2 Mn2 Cu2 52.7(2)
O23 Mn2 Cu2 35.9(2)
O14 Mn2 Cu2 144.0(2)
O15 Mn2 Cu2 85.0(2)
O6 Mn2 Cu2 103.26(18)
Cu4 Mn2 Cu2 133.71(5)
Cu3 Mn2 Cu2 80.75(4)
Mn1 Mn2 Cu2 29.92(3)
O4 Cu1 O16 92.5(3)
O4 Cu1 O1 83.7(3)
O16 Cu1 O1 167.6(3)
O4 Cu1 O2 172.6(3)
O16 Cu1 O2 94.1(3)
O1 Cu1 O2 89.1(3)
O4 Cu1 N1 102.8(3)
O16 Cu1 N1 110.8(3)
O1 Cu1 N1 81.5(3)
O2 Cu1 N1 77.9(3)
O4 Cu1 Cu2 33.8(2)
O16 Cu1 Cu2 123.3(2)
O1 Cu1 Cu2 50.6(2)
O2 Cu1 Cu2 138.8(2)
N1 Cu1 Cu2 101.0(2)
O4 Cu1 Mn1 88.1(2)
O16 Cu1 Mn1 133.7(2)
O1 Cu1 Mn1 34.7(2)
O2 Cu1 Mn1 84.9(2)
N1 Cu1 Mn1 114.2(2)
Cu2 Cu1 Mn1 57.49(4)
C10 N2 C12 108.7(10)
C10 N2 C13 113.8(10)
C12 N2 C13 114.8(10)
C10 N2 Cu2 99.3(6)
C12 N2 Cu2 100.7(7)
C13 N2 Cu2 117.6(8)
N2 C10 C9 113.5(10)
N2 C10 H1A 108.9
C9 C10 H1A 108.9
N2 C10 H1B 108.9
C9 C10 H1B 108.9
H1A C10 H1B 107.7
C9 O3 Mn1 126.8(8)
C9 O3 Cu2 119.2(8)
Mn1 O3 Cu2 107.8(4)
O7 Cu4 O13 163.6(3)
O7 Cu4 O6 82.1(3)
O13 Cu4 O6 92.2(3)
O7 Cu4 N4 87.0(3)
O13 Cu4 N4 102.1(3)
O6 Cu4 N4 161.5(3)
O7 Cu4 O8 96.0(3)
O13 Cu4 O8 98.5(3)
O6 Cu4 O8 82.7(3)
N4 Cu4 O8 83.6(3)
O7 Cu4 Cu3 40.4(2)
O13 Cu4 Cu3 134.3(2)
O6 Cu4 Cu3 42.4(2)
N4 Cu4 Cu3 123.3(2)
O8 Cu4 Cu3 83.21(18)
O7 Cu4 Mn2 104.2(2)
O13 Cu4 Mn2 83.0(2)
O6 Cu4 Mn2 49.1(2)
N4 Cu4 Mn2 120.6(3)
O8 Cu4 Mn2 37.81(18)
Cu3 Cu4 Mn2 70.70(5)
O7 Cu4 Cu2 74.4(2)
O13 Cu4 Cu2 109.7(2)
O6 Cu4 Cu2 36.5(2)
N4 Cu4 Cu2 125.8(2)
O8 Cu4 Cu2 49.69(18)
Cu3 Cu4 Cu2 40.42(3)
Mn2 Cu4 Cu2 30.75(4)
C2 N1 C5 113.7(9)
C2 N1 C4 109.5(9)
C5 N1 C4 112.5(9)
C2 N1 Cu1 96.5(6)
C5 N1 Cu1 121.1(7)
C4 N1 Cu1 102.0(7)
O3 C9 C10 112.7(12)
O3 C9 H2A 109.1
C10 C9 H2A 109.1
O3 C9 H2B 109.1
C10 C9 H2B 109.1
H2A C9 H2B 107.8
C11 O4 Cu1 131.1(8)
C11 O4 Cu2 114.6(7)
Cu1 O4 Cu2 112.6(4)
O7 Cu3 O12 91.6(3)
O7 Cu3 O5 174.1(3)
O12 Cu3 O5 92.9(3)
O7 Cu3 O6 80.5(3)
O12 Cu3 O6 167.0(3)
O5 Cu3 O6 94.4(3)
O7 Cu3 N3 102.5(3)
O12 Cu3 N3 109.1(3)
O5 Cu3 N3 79.7(3)
O6 Cu3 N3 82.8(3)
O7 Cu3 Cu4 39.0(2)
O12 Cu3 Cu4 127.8(2)
O5 Cu3 Cu4 135.4(2)
O6 Cu3 Cu4 42.2(2)
N3 Cu3 Cu4 99.7(2)
O7 Cu3 Mn2 89.4(2)
O12 Cu3 Mn2 131.2(2)
O5 Cu3 Mn2 84.7(2)
O6 Cu3 Mn2 39.3(2)
N3 Cu3 Mn2 118.3(2)
Cu4 Cu3 Mn2 55.97(4)
O3 Mn1 O5 178.3(3)
O3 Mn1 O1 85.1(3)
O5 Mn1 O1 93.9(3)
O3 Mn1 O11 87.4(3)
O5 Mn1 O11 93.6(3)
O1 Mn1 O11 172.5(3)
O3 Mn1 O10 88.3(3)
O5 Mn1 O10 90.4(3)
O1 Mn1 O10 91.1(3)
O11 Mn1 O10 88.8(3)
O3 Mn1 O23 94.9(3)
O5 Mn1 O23 86.5(3)
O1 Mn1 O23 89.6(3)
O11 Mn1 O23 90.8(3)
O10 Mn1 O23 176.8(3)
O3 Mn1 Cu2 37.6(2)
O5 Mn1 Cu2 141.0(2)
O1 Mn1 Cu2 52.9(2)
O11 Mn1 Cu2 120.1(2)
O10 Mn1 Cu2 72.6(2)
O23 Mn1 Cu2 110.2(2)
O3 Mn1 Cu1 74.3(3)
O5 Mn1 Cu1 105.7(2)
O1 Mn1 Cu1 34.9(2)
O11 Mn1 Cu1 141.7(3)
O10 Mn1 Cu1 123.0(2)
O23 Mn1 Cu1 58.6(2)
Cu2 Mn1 Cu1 60.58(5)
O3 Mn1 Mn2 107.2(2)
O5 Mn1 Mn2 73.9(2)
O1 Mn1 Mn2 77.2(2)
O11 Mn1 Mn2 104.9(3)
O10 Mn1 Mn2 159.5(2)
O23 Mn1 Mn2 18.6(2)
Cu2 Mn1 Mn2 111.46(6)
Cu1 Mn1 Mn2 52.25(4)
C20 N3 C18 110.2(9)
C20 N3 C21 113.5(8)
C18 N3 C21 112.7(9)
C20 N3 Cu3 99.5(6)
C18 N3 Cu3 102.2(6)
C21 N3 Cu3 117.5(7)
N2 C12 C11 112.9(10)
N2 C12 H3A 109.0
C11 C12 H3A 109.0
N2 C12 H3B 109.0
C11 C12 H3B 109.0
H3A C12 H3B 107.8
C3 O2 Mn2 123.0(6)
C3 O2 Cu1 110.8(6)
Mn2 O2 Cu1 110.7(4)
C26 N4 C29 110.6(8)
C26 N4 C28 107.2(8)
C29 N4 C28 112.7(8)
C26 N4 Cu4 102.1(6)
C29 N4 Cu4 117.3(7)
C28 N4 Cu4 105.9(6)
O4 Cu2 O9 172.6(3)
O4 Cu2 O3 90.4(3)
O9 Cu2 O3 87.3(3)
O4 Cu2 Cl1B 97.1(3)
O9 Cu2 Cl1B 84.3(3)
O3 Cu2 Cl1B 169.4(3)
O4 Cu2 O1 71.1(3)
O9 Cu2 O1 101.5(3)
O3 Cu2 O1 69.9(3)
Cl1B Cu2 O1 105.4(3)
O4 Cu2 N2 77.3(3)
O9 Cu2 N2 109.0(3)
O3 Cu2 N2 77.3(3)
Cl1B Cu2 N2 111.6(3)
O1 Cu2 N2 133.6(3)
O4 Cu2 Mn1 92.1(2)
O9 Cu2 Mn1 82.0(2)
O3 Cu2 Mn1 34.6(2)
Cl1B Cu2 Mn1 137.0(2)
O1 Cu2 Mn1 39.46(17)
N2 Cu2 Mn1 111.4(3)
O4 Cu2 Cu1 33.6(2)
O9 Cu2 Cu1 139.2(2)
O3 Cu2 Cu1 74.0(2)
Cl1B Cu2 Cu1 108.5(2)
O1 Cu2 Cu1 38.19(16)
N2 Cu2 Cu1 102.0(2)
Mn1 Cu2 Cu1 61.94(5)
O4 Cu2 Cl1A 107.8(3)
O9 Cu2 Cl1A 74.1(3)
O3 Cu2 Cl1A 161.4(3)
O1 Cu2 Cl1A 111.5(2)
N2 Cu2 Cl1A 110.0(3)
Mn1 Cu2 Cl1A 136.95(17)
Cu1 Cu2 Cl1A 119.22(17)
O4 Cu2 Mn2 53.5(2)
O9 Cu2 Mn2 120.3(2)
O3 Cu2 Mn2 50.3(2)
Cl1B Cu2 Mn2 130.1(2)
O1 Cu2 Mn2 32.90(17)
N2 Cu2 Mn2 100.7(2)
Mn1 Cu2 Mn2 38.63(4)
Cu1 Cu2 Mn2 25.09(3)
Cl1A Cu2 Mn2 139.39(17)
O4 Cu2 Cu4 69.0(2)
O9 Cu2 Cu4 105.0(2)
O3 Cu2 Cu4 40.6(2)
Cl1B Cu2 Cu4 136.4(2)
O1 Cu2 Cu4 31.33(17)
N2 Cu2 Cu4 105.4(2)
Mn1 Cu2 Cu4 23.11(4)
Cu1 Cu2 Cu4 39.72(3)
Cl1A Cu2 Cu4 142.75(17)
Mn2 Cu2 Cu4 15.536(18)
O4 C11 C12 115.9(11)
O4 C11 H4A 108.3
C12 C11 H4A 108.3
O4 C11 H4B 108.3
C12 C11 H4B 108.3
H4A C11 H4B 107.4
C1 O1 Mn1 123.4(6)
C1 O1 Cu1 114.3(6)
Mn1 O1 Cu1 110.3(3)
C1 O1 Cu2 123.3(6)
Mn1 O1 Cu2 87.6(3)
Cu1 O1 Cu2 91.2(3)
C16 C13 N2 108.2(12)
C16 C13 C15 111.6(14)
N2 C13 C15 108.8(11)
C16 C13 C14 109.1(14)
N2 C13 C14 111.7(13)
C15 C13 C14 107.5(13)
C19 O6 Cu4 124.1(7)
C19 O6 Cu3 110.8(6)
Cu4 O6 Cu3 95.4(3)
C19 O6 Mn2 124.3(6)
Cu4 O6 Mn2 90.1(3)
Cu3 O6 Mn2 107.3(3)
C13 C14 H6A 109.5
C13 C14 H6B 109.5
H6A C14 H6B 109.5
C13 C14 H6C 109.5
H6A C14 H6C 109.5
H6B C14 H6C 109.5
C17 O5 Mn1 124.0(6)
C17 O5 Cu3 109.7(6)
Mn1 O5 Cu3 111.0(4)
C13 C15 H7A 109.5
C13 C15 H7B 109.5
H7A C15 H7B 109.5
C13 C15 H7C 109.5
H7A C15 H7C 109.5
H7B C15 H7C 109.5
C27 O8 Mn2 129.7(6)
C27 O8 Cu4 98.6(6)
Mn2 O8 Cu4 95.9(3)
C13 C16 H8A 109.5
C13 C16 H8B 109.5
H8A C16 H8B 109.5
C13 C16 H8C 109.5
H8A C16 H8C 109.5
H8B C16 H8C 109.5
C25 O7 Cu4 110.4(7)
C25 O7 Cu3 125.3(7)
Cu4 O7 Cu3 100.5(3)
C3 C4 N1 112.1(10)
C3 C4 H9A 109.2
N1 C4 H9A 109.2
C3 C4 H9B 109.2
N1 C4 H9B 109.2
H9A C4 H9B 107.9
C48 O15 Mn2 132.1(7)
O2 C3 C4 110.0(9)
O2 C3 H10A 109.7
C4 C3 H10A 109.7
O2 C3 H10B 109.7
C4 C3 H10B 109.7
H10A C3 H10B 108.2
C48 O16 Cu1 128.8(7)
N1 C2 C1 114.2(9)
N1 C2 H11A 108.7
C1 C2 H11A 108.7
N1 C2 H11B 108.7
C1 C2 H11B 108.7
H11A C2 H11B 107.6
C33 O10 Mn1 129.8(8)
O1 C1 C2 109.9(9)
O1 C1 H12A 109.7
C2 C1 H12A 109.7
O1 C1 H12B 109.7
C2 C1 H12B 109.7
H12A C1 H12B 108.2
C33 O9 Cu2 126.4(7)
N1 C5 C7 113.2(11)
N1 C5 C8 107.8(10)
C7 C5 C8 109.4(11)
N1 C5 C6 109.7(10)
C7 C5 C6 108.9(10)
C8 C5 C6 107.7(11)
C38 O12 Cu3 124.0(7)
C5 C6 H14A 109.5
C5 C6 H14B 109.5
H14A C6 H14B 109.5
C5 C6 H14C 109.5
H14A C6 H14C 109.5
H14B C6 H14C 109.5
C38 O11 Mn1 131.4(8)
C5 C8 H15A 109.5
C5 C8 H15B 109.5
H15A C8 H15B 109.5
C5 C8 H15C 109.5
H15A C8 H15C 109.5
H15B C8 H15C 109.5
C5 C7 H16A 109.5
C5 C7 H16B 109.5
H16A C7 H16B 109.5
C5 C7 H16C 109.5
H16A C7 H16C 109.5
H16B C7 H16C 109.5
C43 O13 Cu4 125.3(7)
C43 O14 Mn2 133.9(7)
N3 C20 C19 111.6(9)
N3 C20 H17A 109.3
C19 C20 H17A 109.3
N3 C20 H17B 109.3
C19 C20 H17B 109.3
H17A C20 H17B 108.0
O6 C19 C20 111.6(9)
O6 C19 H18A 109.3
C20 C19 H18A 109.3
O6 C19 H18B 109.3
C20 C19 H18B 109.3
H18A C19 H18B 108.0
N3 C18 C17 112.4(9)
N3 C18 H19A 109.1
C17 C18 H19A 109.1
N3 C18 H19B 109.1
C17 C18 H19B 109.1
H19A C18 H19B 107.8
O5 C17 C18 106.7(8)
O5 C17 H20A 110.4
C18 C17 H20A 110.4
O5 C17 H20B 110.4
C18 C17 H20B 110.4
H20A C17 H20B 108.6
C23 C21 C22 108.1(11)
C23 C21 N3 110.5(9)
C22 C21 N3 109.1(9)
C23 C21 C24 109.8(10)
C22 C21 C24 108.4(10)
N3 C21 C24 110.9(10)
C21 C22 H22A 109.5
C21 C22 H22B 109.5
H22A C22 H22B 109.5
C21 C22 H22C 109.5
H22A C22 H22C 109.5
H22B C22 H22C 109.5
C21 C23 H23A 109.5
C21 C23 H23B 109.5
H23A C23 H23B 109.5
C21 C23 H23C 109.5
H23A C23 H23C 109.5
H23B C23 H23C 109.5
C21 C24 H24A 109.5
C21 C24 H24B 109.5
H24A C24 H24B 109.5
C21 C24 H24C 109.5
H24A C24 H24C 109.5
H24B C24 H24C 109.5
C27 C28 N4 112.1(9)
C27 C28 H25A 109.2
N4 C28 H25A 109.2
C27 C28 H25B 109.2
N4 C28 H25B 109.2
H25A C28 H25B 107.9
O8 C27 C28 109.1(9)
O8 C27 H26A 109.9
C28 C27 H26A 109.9
O8 C27 H26B 109.9
C28 C27 H26B 109.9
H26A C27 H26B 108.3
C25 C26 N4 110.7(9)
C25 C26 H27A 109.5
N4 C26 H27A 109.5
C25 C26 H27B 109.5
N4 C26 H27B 109.5
H27A C26 H27B 108.1
O7 C25 C26 107.6(9)
O7 C25 H28A 110.2
C26 C25 H28A 110.2
O7 C25 H28B 110.2
C26 C25 H28B 110.2
H28A C25 H28B 108.5
C32 C29 C31 109.7(10)
C32 C29 N4 108.5(9)
C31 C29 N4 111.8(10)
C32 C29 C30 108.6(11)
C31 C29 C30 108.3(10)
N4 C29 C30 109.9(9)
C29 C30 H30A 109.5
C29 C30 H30B 109.5
H30A C30 H30B 109.5
C29 C30 H30C 109.5
H30A C30 H30C 109.5
H30B C30 H30C 109.5
C29 C31 H31A 109.5
C29 C31 H31B 109.5
H31A C31 H31B 109.5
C29 C31 H31C 109.5
H31A C31 H31C 109.5
H31B C31 H31C 109.5
C29 C32 H32A 109.5
C29 C32 H32B 109.5
H32A C32 H32B 109.5
C29 C32 H32C 109.5
H32A C32 H32C 109.5
H32B C32 H32C 109.5
O15 C48 O16 125.1(10)
O15 C48 C49 119.7(10)
O16 C48 C49 115.2(10)
C52 C49 C50 112.1(10)
C52 C49 C48 109.6(10)
C50 C49 C48 108.0(10)
C52 C49 C51 109.6(11)
C50 C49 C51 108.6(10)
C48 C49 C51 109.0(10)
C49 C50 H35A 109.5
C49 C50 H35B 109.5
H35A C50 H35B 109.5
C49 C50 H35C 109.5
H35A C50 H35C 109.5
H35B C50 H35C 109.5
C49 C51 H36A 109.5
C49 C51 H36B 109.5
H36A C51 H36B 109.5
C49 C51 H36C 109.5
H36A C51 H36C 109.5
H36B C51 H36C 109.5
C49 C52 H37A 109.5
C49 C52 H37B 109.5
H37A C52 H37B 109.5
C49 C52 H37C 109.5
H37A C52 H37C 109.5
H37B C52 H37C 109.5
O10 C33 O9 124.7(11)
O10 C33 C34 119.3(11)
O9 C33 C34 115.9(11)
C35 C34 C36 109.7(14)
C35 C34 C33 112.6(11)
C36 C34 C33 110.3(12)
C35 C34 C37 106.3(14)
C36 C34 C37 109.1(14)
C33 C34 C37 108.7(12)
C34 C37 H40A 109.5
C34 C37 H40B 109.5
H40A C37 H40B 109.5
C34 C37 H40C 109.5
H40A C37 H40C 109.5
H40B C37 H40C 109.5
C34 C35 H41A 109.5
C34 C35 H41B 109.5
H41A C35 H41B 109.5
C34 C35 H41C 109.5
H41A C35 H41C 109.5
H41B C35 H41C 109.5
C34 C36 H42A 109.5
C34 C36 H42B 109.5
H42A C36 H42B 109.5
C34 C36 H42C 109.5
H42A C36 H42C 109.5
H42B C36 H42C 109.5
O12 C38 O11 126.3(10)
O12 C38 C39 117.4(10)
O11 C38 C39 116.3(10)
C42 C39 C40 112.0(12)
C42 C39 C41 108.9(13)
C40 C39 C41 109.2(12)
C42 C39 C38 110.3(10)
C40 C39 C38 111.1(10)
C41 C39 C38 105.1(10)
C39 C42 H45A 109.5
C39 C42 H45B 109.5
H45A C42 H45B 109.5
C39 C42 H45C 109.5
H45A C42 H45C 109.5
H45B C42 H45C 109.5
C39 C40 H46A 109.5
C39 C40 H46B 109.5
H46A C40 H46B 109.5
C39 C40 H46C 109.5
H46A C40 H46C 109.5
H46B C40 H46C 109.5
C39 C41 H47A 109.5
C39 C41 H47B 109.5
H47A C41 H47B 109.5
C39 C41 H47C 109.5
H47A C41 H47C 109.5
H47B C41 H47C 109.5
O13 C43 O14 123.6(10)
O13 C43 C44A 121.2(14)
O14 C43 C44A 114.4(15)
O13 C43 C44B 116.7(15)
O14 C43 C44B 119.1(15)
Mn2 O23 Mn1 140.5(5)
Mn2 O23 H1 111(8)
Mn1 O23 H1 107(8)
C45A C44A C43 113(2)
C45A C44A C47A 97(2)
C43 C44A C47A 109(2)
C45A C44A C46A 124(3)
C43 C44A C46A 107(2)
C47A C44A C46A 105(2)
C44A C45A H50A 109.5
C44A C45A H50B 109.5
H50A C45A H50B 109.5
C44A C45A H50C 109.5
H50A C45A H50C 109.5
H50B C45A H50C 109.5
C44A C47A H51A 109.5
C44A C47A H51B 109.5
H51A C47A H51B 109.5
C44A C47A H51C 109.5
H51A C47A H51C 109.5
H51B C47A H51C 109.5
C44A C46A H52A 109.5
C44A C46A H52B 109.5
H52A C46A H52B 109.5
C44A C46A H52C 109.5
H52A C46A H52C 109.5
H52B C46A H52C 109.5
C45B C44B C46B 103(3)
C45B C44B C43 117(3)
C46B C44B C43 114(3)
C45B C44B C47B 118(3)
C46B C44B C47B 103(3)
C43 C44B C47B 101(3)
C44B C47B H50D 109.5
C44B C47B H50E 109.5
H50D C47B H50E 109.5
C44B C47B H50F 109.5
H50D C47B H50F 109.5
H50E C47B H50F 109.5
C44B C45B H51D 109.5
C44B C45B H51E 109.5
H51D C45B H51E 109.5
C44B C45B H51F 109.5
H51D C45B H51F 109.5
H51E C45B H51F 109.5
C44B C46B H52D 109.5
C44B C46B H52E 109.5
H52D C46B H52E 109.5
C44B C46B H52F 109.5
H52D C46B H52F 109.5
H52E C46B H52F 109.5

loop_
_geom_bond_atom_site_label_1
_geom_bond_atom_site_label_2
_geom_bond_distance
Mn2 O8 1.871(7)
Mn2 O2 1.889(8)
Mn2 O23 1.945(8)
Mn2 O14 1.995(7)
Mn2 O15 2.113(7)
Mn2 O6 2.296(7)
Mn2 Cu4 3.036(2)
Mn2 Cu3 3.458(2)
Mn2 Mn1 3.888(2)
Mn2 Cu2 5.796(2)
Cu1 O4 1.921(7)
Cu1 O16 1.961(7)
Cu1 O1 1.984(7)
Cu1 O2 1.995(7)
Cu1 N1 2.438(10)
Cu1 Cu2 3.2080(19)
Cu1 Mn1 3.250(2)
Cl1A Cu2 3.937(13)
Cl1B Cu2 2.194(9)
N2 C10 1.480(16)
N2 C12 1.483(15)
N2 C13 1.500(15)
N2 Cu2 2.521(10)
C10 C9 1.508(17)
C10 H1A 0.9900
C10 H1B 0.9900
O3 C9 1.364(15)
O3 Mn1 1.854(7)
O3 Cu2 1.988(8)
Cu4 O7 1.882(7)
Cu4 O13 1.938(7)
Cu4 O6 1.982(7)
Cu4 N4 2.082(9)
Cu4 O8 2.206(7)
Cu4 Cu3 2.9382(18)
Cu4 Cu2 8.1936(19)
N1 C2 1.473(13)
N1 C5 1.498(14)
N1 C4 1.511(14)
C9 H2A 0.9900
C9 H2B 0.9900
O4 C11 1.371(14)
O4 Cu2 1.935(8)
Cu3 O7 1.938(7)
Cu3 O12 1.941(8)
Cu3 O5 1.976(7)
Cu3 O6 1.991(7)
Cu3 N3 2.349(9)
Mn1 O5 1.886(7)
Mn1 O1 1.975(7)
Mn1 O11 1.999(8)
Mn1 O10 2.146(8)
Mn1 O23 2.185(8)
Mn1 Cu2 3.106(2)
N3 C20 1.475(13)
N3 C18 1.483(14)
N3 C21 1.524(14)
C12 C11 1.486(18)
C12 H3A 0.9900
C12 H3B 0.9900
O2 C3 1.426(13)
N4 C26 1.508(14)
N4 C29 1.522(12)
N4 C28 1.533(14)
Cu2 O9 1.952(7)
Cu2 O1 2.480(7)
C11 H4A 0.9900
C11 H4B 0.9900
O1 C1 1.393(13)
C13 C16 1.50(2)
C13 C15 1.504(19)
C13 C14 1.55(2)
O6 C19 1.420(13)
C14 H6A 0.9800
C14 H6B 0.9800
C14 H6C 0.9800
O5 C17 1.431(12)
C15 H7A 0.9800
C15 H7B 0.9800
C15 H7C 0.9800
O8 C27 1.417(12)
C16 H8A 0.9800
C16 H8B 0.9800
C16 H8C 0.9800
O7 C25 1.413(14)
C4 C3 1.495(16)
C4 H9A 0.9900
C4 H9B 0.9900
O15 C48 1.246(12)
C3 H10A 0.9900
C3 H10B 0.9900
O16 C48 1.272(12)
C2 C1 1.534(15)
C2 H11A 0.9900
C2 H11B 0.9900
O10 C33 1.260(14)
C1 H12A 0.9900
C1 H12B 0.9900
O9 C33 1.279(14)
C5 C7 1.521(17)
C5 C8 1.522(17)
C5 C6 1.539(17)
O12 C38 1.256(13)
C6 H14A 0.9800
C6 H14B 0.9800
C6 H14C 0.9800
O11 C38 1.266(13)
C8 H15A 0.9800
C8 H15B 0.9800
C8 H15C 0.9800
C7 H16A 0.9800
C7 H16B 0.9800
C7 H16C 0.9800
O13 C43 1.263(13)
O14 C43 1.291(13)
C20 C19 1.513(14)
C20 H17A 0.9900
C20 H17B 0.9900
C19 H18A 0.9900
C19 H18B 0.9900
C18 C17 1.516(15)
C18 H19A 0.9900
C18 H19B 0.9900
C17 H20A 0.9900
C17 H20B 0.9900
C21 C23 1.510(16)
C21 C22 1.522(17)
C21 C24 1.548(17)
C22 H22A 0.9800
C22 H22B 0.9800
C22 H22C 0.9800
C23 H23A 0.9800
C23 H23B 0.9800
C23 H23C 0.9800
C24 H24A 0.9800
C24 H24B 0.9800
C24 H24C 0.9800
C28 C27 1.509(14)
C28 H25A 0.9900
C28 H25B 0.9900
C27 H26A 0.9900
C27 H26B 0.9900
C26 C25 1.490(15)
C26 H27A 0.9900
C26 H27B 0.9900
C25 H28A 0.9900
C25 H28B 0.9900
C29 C32 1.491(16)
C29 C31 1.513(16)
C29 C30 1.534(16)
C30 H30A 0.9800
C30 H30B 0.9800
C30 H30C 0.9800
C31 H31A 0.9800
C31 H31B 0.9800
C31 H31C 0.9800
C32 H32A 0.9800
C32 H32B 0.9800
C32 H32C 0.9800
C48 C49 1.523(15)
C49 C52 1.507(15)
C49 C50 1.520(16)
C49 C51 1.542(16)
C50 H35A 0.9800
C50 H35B 0.9800
C50 H35C 0.9800
C51 H36A 0.9800
C51 H36B 0.9800
C51 H36C 0.9800
C52 H37A 0.9800
C52 H37B 0.9800
C52 H37C 0.9800
C33 C34 1.499(16)
C34 C35 1.473(18)
C34 C36 1.48(2)
C34 C37 1.51(2)
C37 H40A 0.9800
C37 H40B 0.9800
C37 H40C 0.9800
C35 H41A 0.9800
C35 H41B 0.9800
C35 H41C 0.9800
C36 H42A 0.9800
C36 H42B 0.9800
C36 H42C 0.9800
C38 C39 1.533(15)
C39 C42 1.499(18)
C39 C40 1.522(17)
C39 C41 1.524(19)
C42 H45A 0.9800
C42 H45B 0.9800
C42 H45C 0.9800
C40 H46A 0.9800
C40 H46B 0.9800
C40 H46C 0.9800
C41 H47A 0.9800
C41 H47B 0.9800
C41 H47C 0.9800
C43 C44A 1.52(3)
C43 C44B 1.57(3)
O23 H1 0.78(10)
C44A C45A 1.48(4)
C44A C47A 1.54(4)
C44A C46A 1.55(4)
C45A H50A 0.9800
C45A H50B 0.9800
C45A H50C 0.9800
C47A H51A 0.9800
C47A H51B 0.9800
C47A H51C 0.9800
C46A H52A 0.9800
C46A H52B 0.9800
C46A H52C 0.9800
C44B C45B 1.41(4)
C44B C46B 1.49(4)
C44B C47B 1.59(5)
C47B H50D 0.9800
C47B H50E 0.9800
C47B H50F 0.9800
C45B H51D 0.9800
C45B H51E 0.9800
C45B H51F 0.9800
C46B H52D 0.9800
C46B H52E 0.9800
C46B H52F 0.9800

loop_
_geom_torsion_atom_site_label_1
_geom_torsion_atom_site_label_2
_geom_torsion_atom_site_label_3
_geom_torsion_atom_site_label_4
_geom_torsion
C12 N2 C10 C9 -72.8(14)
C13 N2 C10 C9 157.8(12)
Cu2 N2 C10 C9 32.0(12)
Mn1 O3 C9 C10 -171.1(8)
Cu2 O3 C9 C10 40.0(15)
N2 C10 C9 O3 -49.8(16)
C9 O3 Mn1 O1 -123.7(11)
Cu2 O3 Mn1 O1 28.1(4)
C9 O3 Mn1 O11 56.1(11)
Cu2 O3 Mn1 O11 -152.1(4)
C9 O3 Mn1 O10 145.0(11)
Cu2 O3 Mn1 O10 -63.2(4)
C9 O3 Mn1 O23 -34.5(11)
Cu2 O3 Mn1 O23 117.3(4)
C9 O3 Mn1 Cu2 -151.8(13)
C9 O3 Mn1 Cu1 -89.9(11)
Cu2 O3 Mn1 Cu1 61.9(3)
C9 O3 Mn1 Mn2 -48.7(11)
Cu2 O3 Mn1 Mn2 103.0(3)
C10 N2 C12 C11 117.7(13)
C13 N2 C12 C11 -113.5(14)
Cu2 N2 C12 C11 13.9(13)
O23 Mn2 O2 C3 177.5(8)
O14 Mn2 O2 C3 -9.7(8)
O15 Mn2 O2 C3 80.0(8)
O6 Mn2 O2 C3 -94.8(8)
Cu4 Mn2 O2 C3 -79.8(8)
Cu3 Mn2 O2 C3 -128.0(8)
Mn1 Mn2 O2 C3 -169.4(8)
Cu2 Mn2 O2 C3 161.5(9)
O23 Mn2 O2 Cu1 43.2(4)
O14 Mn2 O2 Cu1 -143.9(4)
O15 Mn2 O2 Cu1 -54.2(4)
O6 Mn2 O2 Cu1 130.9(3)
Cu4 Mn2 O2 Cu1 145.98(19)
Cu3 Mn2 O2 Cu1 97.8(3)
Mn1 Mn2 O2 Cu1 56.3(3)
Cu2 Mn2 O2 Cu1 27.28(18)
Cu1 O4 C11 C12 -111.9(12)
Cu2 O4 C11 C12 51.8(15)
N2 C12 C11 O4 -41.9(18)
C10 N2 C13 C16 178.3(12)
C12 N2 C13 C16 52.1(16)
Cu2 N2 C13 C16 -66.1(13)
C10 N2 C13 C15 -60.3(16)
C12 N2 C13 C15 173.5(12)
Cu2 N2 C13 C15 55.3(14)
C10 N2 C13 C14 58.2(16)
C12 N2 C13 C14 -68.0(17)
Cu2 N2 C13 C14 173.8(10)
O1 Mn1 O5 C17 -94.4(8)
O11 Mn1 O5 C17 85.6(8)
O10 Mn1 O5 C17 -3.2(8)
O23 Mn1 O5 C17 176.3(8)
Cu2 Mn1 O5 C17 -65.4(9)
Cu1 Mn1 O5 C17 -127.8(8)
Mn2 Mn1 O5 C17 -169.8(8)
O1 Mn1 O5 Cu3 131.5(4)
O11 Mn1 O5 Cu3 -48.5(4)
O10 Mn1 O5 Cu3 -137.4(4)
O23 Mn1 O5 Cu3 42.1(4)
Cu2 Mn1 O5 Cu3 160.41(15)
Cu1 Mn1 O5 Cu3 98.0(3)
Mn2 Mn1 O5 Cu3 56.0(3)
O23 Mn2 O8 C27 -144.6(8)
O14 Mn2 O8 C27 42.7(8)
O15 Mn2 O8 C27 -46.9(8)
O6 Mn2 O8 C27 127.2(8)
Cu4 Mn2 O8 C27 106.4(9)
Cu3 Mn2 O8 C27 160.2(8)
Mn1 Mn2 O8 C27 -158.1(8)
Cu2 Mn2 O8 C27 -131.6(7)
O23 Mn2 O8 Cu4 109.0(3)
O14 Mn2 O8 Cu4 -63.7(3)
O15 Mn2 O8 Cu4 -153.4(3)
O6 Mn2 O8 Cu4 20.8(2)
Cu3 Mn2 O8 Cu4 53.81(17)
Mn1 Mn2 O8 Cu4 95.5(2)
Cu2 Mn2 O8 Cu4 121.95(18)
O13 Cu4 O7 C25 145.7(10)
O6 Cu4 O7 C25 -143.8(7)
N4 Cu4 O7 C25 21.2(7)
O8 Cu4 O7 C25 -62.0(7)
Cu3 Cu4 O7 C25 -134.1(8)
Mn2 Cu4 O7 C25 -99.6(6)
Cu2 Cu4 O7 C25 -107.2(6)
O13 Cu4 O7 Cu3 -80.1(11)
O6 Cu4 O7 Cu3 -9.6(3)
N4 Cu4 O7 Cu3 155.4(4)
O8 Cu4 O7 Cu3 72.1(3)
Mn2 Cu4 O7 Cu3 34.6(3)
Cu2 Cu4 O7 Cu3 26.9(2)
C2 N1 C4 C3 -120.8(11)
C5 N1 C4 C3 111.8(11)
Cu1 N1 C4 C3 -19.3(11)
Mn2 O2 C3 C4 166.7(7)
Cu1 O2 C3 C4 -59.1(10)
N1 C4 C3 O2 50.7(13)
C5 N1 C2 C1 -166.2(10)
C4 N1 C2 C1 67.1(12)
Cu1 N1 C2 C1 -38.1(9)
Mn1 O1 C1 C2 179.1(6)
Cu1 O1 C1 C2 -41.9(10)
Cu2 O1 C1 C2 67.1(10)
N1 C2 C1 O1 57.6(12)
C2 N1 C5 C7 -62.8(13)
C4 N1 C5 C7 62.3(13)
Cu1 N1 C5 C7 -176.9(8)
C2 N1 C5 C8 176.1(10)
C4 N1 C5 C8 -58.8(13)
Cu1 N1 C5 C8 61.9(12)
C2 N1 C5 C6 59.1(13)
C4 N1 C5 C6 -175.8(10)
Cu1 N1 C5 C6 -55.0(12)
C18 N3 C20 C19 69.9(11)
C21 N3 C20 C19 -162.6(10)
Cu3 N3 C20 C19 -36.9(10)
Cu4 O6 C19 C20 68.7(11)
Cu3 O6 C19 C20 -43.5(11)
Mn2 O6 C19 C20 -173.6(7)
N3 C20 C19 O6 57.3(13)
C20 N3 C18 C17 -128.3(10)
C21 N3 C18 C17 103.7(11)
Cu3 N3 C18 C17 -23.3(10)
Mn1 O5 C17 C18 166.7(7)
Cu3 O5 C17 C18 -58.7(10)
N3 C18 C17 O5 53.8(12)
C20 N3 C21 C23 -177.5(10)
C18 N3 C21 C23 -51.4(13)
Cu3 N3 C21 C23 67.0(11)
C20 N3 C21 C22 63.8(13)
C18 N3 C21 C22 -170.0(10)
Cu3 N3 C21 C22 -51.7(11)
C20 N3 C21 C24 -55.5(13)
C18 N3 C21 C24 70.7(12)
Cu3 N3 C21 C24 -171.0(7)
C26 N4 C28 C27 -127.9(10)
C29 N4 C28 C27 110.1(10)
Cu4 N4 C28 C27 -19.5(10)
Mn2 O8 C27 C28 -162.2(7)
Cu4 O8 C27 C28 -57.0(9)
N4 C28 C27 O8 56.0(12)
C29 N4 C26 C25 -157.9(10)
C28 N4 C26 C25 78.8(11)
Cu4 N4 C26 C25 -32.3(10)
Cu4 O7 C25 C26 -44.8(10)
Cu3 O7 C25 C26 -164.9(7)
N4 C26 C25 O7 52.0(12)
C26 N4 C29 C32 75.1(12)
C28 N4 C29 C32 -164.8(9)
Cu4 N4 C29 C32 -41.4(11)
C26 N4 C29 C31 -46.0(13)
C28 N4 C29 C31 74.0(11)
Cu4 N4 C29 C31 -162.5(8)
C26 N4 C29 C30 -166.3(10)
C28 N4 C29 C30 -46.3(13)
Cu4 N4 C29 C30 77.1(11)
Mn2 O15 C48 O16 10.3(17)
Mn2 O15 C48 C49 -173.4(8)
Cu1 O16 C48 O15 4.6(17)
Cu1 O16 C48 C49 -171.8(7)
O15 C48 C49 C52 4.0(15)
O16 C48 C49 C52 -179.4(10)
O15 C48 C49 C50 126.4(11)
O16 C48 C49 C50 -57.0(13)
O15 C48 C49 C51 -115.9(12)
O16 C48 C49 C51 60.7(13)
Mn1 O10 C33 O9 14.9(19)
Mn1 O10 C33 C34 -168.6(8)
Cu2 O9 C33 O10 8.9(18)
Cu2 O9 C33 C34 -167.7(8)
O10 C33 C34 C35 12.0(19)
O9 C33 C34 C35 -171.2(14)
O10 C33 C34 C36 134.9(14)
O9 C33 C34 C36 -48.3(17)
O10 C33 C34 C37 -105.5(15)
O9 C33 C34 C37 71.3(16)
Cu3 O12 C38 O11 -0.4(16)
Cu3 O12 C38 C39 177.5(7)
Mn1 O11 C38 O12 30.7(17)
Mn1 O11 C38 C39 -147.3(8)
O12 C38 C39 C42 33.4(16)
O11 C38 C39 C42 -148.5(12)
O12 C38 C39 C40 158.2(12)
O11 C38 C39 C40 -23.6(15)
O12 C38 C39 C41 -83.8(14)
O11 C38 C39 C41 94.3(14)
Cu4 O13 C43 O14 3.1(17)
Cu4 O13 C43 C44A 172.4(17)
Cu4 O13 C43 C44B -168.1(16)
Mn2 O14 C43 O13 -7.5(19)
Mn2 O14 C43 C44A -177.4(16)
Mn2 O14 C43 C44B 163.6(17)
O13 C43 C44A C45A 155(2)
O14 C43 C44A C45A -35(3)
O13 C43 C44A C47A -98(2)
O14 C43 C44A C47A 73(2)
O13 C43 C44A C46A 15(3)
O14 C43 C44A C46A -174.3(18)
O13 C43 C44B C45B 145(3)
O14 C43 C44B C45B -27(4)
O13 C43 C44B C46B 25(3)
O14 C43 C44B C46B -147(2)
O13 C43 C44B C47B -85(3)
O14 C43 C44B C47B 103(3)
